data_7229230
loop_
_publ_author_name
'Manjappa, Kiran B.'
'Peng, Yu-Ting'
'Liou, Teau-Jiuan'
'Yang, Ding-Yah'

_publ_section_title
;
 Pseudo three-component approach to coumarin-annulated azepines: synthesis
 of coumarin[3,4-b]azepines
;
_journal_issue 72
_journal_name_full 'RSC Adv.'
_journal_page_first 45269
_journal_paper_doi 10.1039/C7RA09289J
_journal_volume 7
_journal_year 2017
_chemical_formula_moiety 'C21 H13 N O4'
_chemical_formula_sum 'C21 H13 N O4'
_chemical_formula_weight 343.32
_space_group_crystal_system triclinic
_space_group_IT_number 2
_space_group_name_Hall '-P 1'
_space_group_name_H-M_alt 'P -1'
_symmetry_cell_setting triclinic
_symmetry_space_group_name_Hall '-P 1'
_symmetry_space_group_name_H-M 'P -1'
_atom_sites_solution_hydrogens geom
_audit_creation_method SHELXL-2014/7
_audit_update_record
;
2017-08-10 deposited with the CCDC.
2017-09-18 downloaded from the CCDC.
;
_cell_angle_alpha 69.6858(15)
_cell_angle_beta 82.1641(16)
_cell_angle_gamma 76.8271(16)
_cell_formula_units_Z 2
_cell_length_a 7.7587(4)
_cell_length_b 9.5337(5)
_cell_length_c 11.8411(5)
_cell_measurement_reflns_used 9906
_cell_measurement_temperature 150(2)
_cell_measurement_theta_max 27.097
_cell_measurement_theta_min 3.171
_cell_volume 798.21(7)
_computing_cell_refinement 'SAINT V7.34A (Bruker AXS, 2006)'
_computing_data_collection 'APEX2 (Bruker AXS, 2010)'
_computing_data_reduction 'SAINT V7.34A (Bruker AXS, 2006)'
_computing_molecular_graphics 'Bruker SHELXTL'
_computing_publication_material 'Bruker SHELXTL'
_computing_structure_refinement 'SHELXL-2014/7 (Sheldrick, 2014)'
_computing_structure_solution 'SHELXL-2014/7 (Sheldrick, 2014)'
_diffrn_ambient_temperature 150(2)
_diffrn_measured_fraction_theta_full 0.998
_diffrn_measured_fraction_theta_max 0.995
_diffrn_measurement_device_type 'Bruker APEX-II CCD'
_diffrn_measurement_method '\f and \w scans'
_diffrn_radiation_probe x-ray
_diffrn_radiation_type MoK\a
_diffrn_radiation_wavelength 0.71073
_diffrn_reflns_av_R_equivalents 0.0289
_diffrn_reflns_av_unetI/netI 0.0166
_diffrn_reflns_Laue_measured_fraction_full 0.998
_diffrn_reflns_Laue_measured_fraction_max 0.995
_diffrn_reflns_limit_h_max 9
_diffrn_reflns_limit_h_min -9
_diffrn_reflns_limit_k_max 12
_diffrn_reflns_limit_k_min -12
_diffrn_reflns_limit_l_max 15
_diffrn_reflns_limit_l_min -15
_diffrn_reflns_number 27760
_diffrn_reflns_point_group_measured_fraction_full 0.998
_diffrn_reflns_point_group_measured_fraction_max 0.995
_diffrn_reflns_theta_full 25.242
_diffrn_reflns_theta_max 27.155
_diffrn_reflns_theta_min 3.196
_exptl_absorpt_coefficient_mu 0.100
_exptl_absorpt_correction_T_max 0.9281
_exptl_absorpt_correction_T_min 0.8854
_exptl_absorpt_correction_type multi-scan
_exptl_absorpt_process_details 'SADABS V2012/1 (Bruker AXS Inc.)'
_exptl_crystal_colour brown
_exptl_crystal_density_diffrn 1.428
_exptl_crystal_description parallelepiped
_exptl_crystal_F_000 356
_exptl_crystal_size_max 0.400
_exptl_crystal_size_mid 0.350
_exptl_crystal_size_min 0.280
_refine_diff_density_max 0.344
_refine_diff_density_min -0.250
_refine_diff_density_rms 0.045
_refine_ls_extinction_coef 0.026(3)
_refine_ls_extinction_expression Fc^*^=kFc[1+0.001xFc^2^\l^3^/sin(2\q)]^-1/4^
_refine_ls_extinction_method 'SHELXL-2014/7 (Sheldrick 2014'
_refine_ls_goodness_of_fit_ref 1.030
_refine_ls_hydrogen_treatment constr
_refine_ls_matrix_type full
_refine_ls_number_parameters 236
_refine_ls_number_reflns 3522
_refine_ls_number_restraints 0
_refine_ls_restrained_S_all 1.030
_refine_ls_R_factor_all 0.0472
_refine_ls_R_factor_gt 0.0378
_refine_ls_shift/su_max 0.000
_refine_ls_shift/su_mean 0.000
_refine_ls_structure_factor_coef Fsqd
_refine_ls_weighting_details 'w=1/[\s^2^(Fo^2^)+(0.0502P)^2^+0.3076P] where P=(Fo^2^+2Fc^2^)/3'
_refine_ls_weighting_scheme calc
_refine_ls_wR_factor_gt 0.0945
_refine_ls_wR_factor_ref 0.1011
_reflns_Friedel_coverage 0.000
_reflns_number_gt 2990
_reflns_number_total 3522
_reflns_threshold_expression 'I > 2\s(I)'
_cod_data_source_file c7ra09289j2.cif
_cod_data_source_block bmk4586
_cod_depositor_comments
;
The following automatic conversions were performed:

'_symmetry_cell_setting' value 'Triclinic' changed to 'triclinic'
according to
/home/data/users/saulius/crontab/automatic-downloads/rss-feeds/RSC/lib/dictionaries/cif_core.dic
dictionary named 'cif_core.dic' version 2.4.2 from 2011-04-26.

Automatic conversion script
Id: cif_fix_values 4973 2017-02-22 13:04:09Z antanas 
;
_cod_original_sg_symbol_H-M P-1
_cod_database_code 7229230
_shelx_shelxl_version_number 2014/7
_shelx_space_group_comment
; 
The symmetry employed for this shelxl refinement is uniquely defined 
by the following loop, which should always be used as a source of 
symmetry information in preference to the above space-group names. 
They are only intended as comments. 
;
_shelx_estimated_absorpt_t_min 0.961
_shelx_estimated_absorpt_t_max 0.973

loop_
_space_group_symop_operation_xyz
'x, y, z'
'-x, -y, -z'

loop_
_atom_site_label
_atom_site_type_symbol
_atom_site_fract_x
_atom_site_fract_y
_atom_site_fract_z
_atom_site_U_iso_or_equiv
_atom_site_adp_type
_atom_site_occupancy
_atom_site_site_symmetry_order
_atom_site_calc_flag
_atom_site_refinement_flags_posn
_atom_site_refinement_flags_adp
O1 O 0.28925(13) -0.06523(11) 0.86780(8) 0.0282(2) Uani 1 1 d . .
O2 O 0.28207(16) 0.17919(12) 0.82494(9) 0.0374(3) Uani 1 1 d . .
O3 O 0.32189(12) 0.02138(10) 0.24579(8) 0.0254(2) Uani 1 1 d . .
O4 O 0.34020(12) 0.52283(10) 0.43155(8) 0.0266(2) Uani 1 1 d . .
N N 0.28132(13) 0.24577(12) 0.58508(9) 0.0205(2) Uani 1 1 d . .
C1 C 0.30948(17) -0.19178(15) 0.83239(11) 0.0243(3) Uani 1 1 d . .
C2 C 0.31680(18) -0.33034(17) 0.92480(12) 0.0315(3) Uani 1 1 d . .
H2A H 0.3112 -0.3350 1.0066 0.038 Uiso 1 1 calc R U
C3 C 0.33233(19) -0.46132(16) 0.89608(14) 0.0340(3) Uani 1 1 d . .
H3A H 0.3355 -0.5567 0.9586 0.041 Uiso 1 1 calc R U
C4 C 0.34343(18) -0.45444(15) 0.77600(13) 0.0306(3) Uani 1 1 d . .
H4A H 0.3552 -0.5450 0.7566 0.037 Uiso 1 1 calc R U
C5 C 0.33733(16) -0.31532(14) 0.68480(12) 0.0245(3) Uani 1 1 d . .
H5A H 0.3469 -0.3118 0.6031 0.029 Uiso 1 1 calc R U
C6 C 0.31727(15) -0.17931(14) 0.71080(11) 0.0206(3) Uani 1 1 d . .
C7 C 0.29125(15) -0.02740(14) 0.62003(10) 0.0187(2) Uani 1 1 d . .
C8 C 0.28979(16) -0.01238(14) 0.49411(10) 0.0194(3) Uani 1 1 d . .
H8A H 0.3609 -0.0910 0.4667 0.023 Uiso 1 1 calc R U
C9 C 0.19263(15) 0.10756(14) 0.41338(10) 0.0188(3) Uani 1 1 d . .
C10 C 0.07083(16) 0.22894(14) 0.45616(11) 0.0202(3) Uani 1 1 d . .
H10A H -0.0061 0.1830 0.5270 0.024 Uiso 1 1 calc R U
H10B H -0.0049 0.3010 0.3913 0.024 Uiso 1 1 calc R U
C11 C 0.19340(16) 0.30884(14) 0.48947(11) 0.0196(3) Uani 1 1 d . .
C12 C 0.27659(16) 0.09695(14) 0.65757(10) 0.0199(3) Uani 1 1 d . .
C13 C 0.28382(18) 0.07789(15) 0.78604(11) 0.0251(3) Uani 1 1 d . .
C14 C 0.20047(16) 0.12635(14) 0.28614(11) 0.0203(3) Uani 1 1 d . .
C15 C 0.10646(18) 0.22803(16) 0.19292(11) 0.0260(3) Uani 1 1 d . .
H15A H 0.0154 0.3123 0.1962 0.031 Uiso 1 1 calc R U
C16 C 0.17067(19) 0.18402(17) 0.08932(12) 0.0297(3) Uani 1 1 d . .
H16A H 0.1305 0.2329 0.0102 0.036 Uiso 1 1 calc R U
C17 C 0.29889(19) 0.06022(16) 0.12516(11) 0.0288(3) Uani 1 1 d . .
H17A H 0.3649 0.0066 0.0740 0.035 Uiso 1 1 calc R U
C18 C 0.21143(16) 0.45989(14) 0.40973(11) 0.0214(3) Uani 1 1 d . .
C19 C 0.11943(18) 0.56046(15) 0.31466(12) 0.0283(3) Uani 1 1 d . .
H19A H 0.0233 0.5454 0.2813 0.034 Uiso 1 1 calc R U
C20 C 0.1966(2) 0.69300(16) 0.27541(13) 0.0328(3) Uani 1 1 d . .
H20A H 0.1615 0.7841 0.2107 0.039 Uiso 1 1 calc R U
C21 C 0.32861(19) 0.66397(15) 0.34764(13) 0.0306(3) Uani 1 1 d . .
H21A H 0.4037 0.7328 0.3410 0.037 Uiso 1 1 calc R U

loop_
_atom_site_aniso_label
_atom_site_aniso_U_11
_atom_site_aniso_U_22
_atom_site_aniso_U_33
_atom_site_aniso_U_23
_atom_site_aniso_U_13
_atom_site_aniso_U_12
O1 0.0361(5) 0.0328(5) 0.0167(4) -0.0072(4) -0.0017(4) -0.0101(4)
O2 0.0592(7) 0.0368(6) 0.0231(5) -0.0164(4) -0.0010(5) -0.0131(5)
O3 0.0309(5) 0.0289(5) 0.0190(4) -0.0121(4) 0.0001(4) -0.0047(4)
O4 0.0289(5) 0.0249(5) 0.0303(5) -0.0122(4) -0.0012(4) -0.0091(4)
N 0.0222(5) 0.0227(5) 0.0198(5) -0.0104(4) -0.0007(4) -0.0052(4)
C1 0.0213(6) 0.0280(7) 0.0230(6) -0.0063(5) -0.0033(5) -0.0057(5)
C2 0.0292(7) 0.0368(8) 0.0226(6) -0.0008(6) -0.0065(5) -0.0063(6)
C3 0.0285(7) 0.0270(7) 0.0354(8) 0.0041(6) -0.0083(6) -0.0026(6)
C4 0.0242(7) 0.0223(6) 0.0407(8) -0.0060(6) -0.0039(6) -0.0011(5)
C5 0.0195(6) 0.0241(6) 0.0283(7) -0.0082(5) -0.0017(5) -0.0018(5)
C6 0.0162(5) 0.0243(6) 0.0204(6) -0.0060(5) -0.0018(4) -0.0040(5)
C7 0.0155(5) 0.0233(6) 0.0182(6) -0.0075(5) 0.0006(4) -0.0055(4)
C8 0.0197(6) 0.0217(6) 0.0197(6) -0.0096(5) 0.0020(4) -0.0070(5)
C9 0.0190(6) 0.0225(6) 0.0188(6) -0.0086(5) 0.0006(4) -0.0098(5)
C10 0.0183(6) 0.0246(6) 0.0197(6) -0.0090(5) -0.0013(4) -0.0051(5)
C11 0.0190(6) 0.0225(6) 0.0199(6) -0.0120(5) 0.0012(4) -0.0026(4)
C12 0.0182(6) 0.0250(6) 0.0177(6) -0.0082(5) -0.0006(4) -0.0053(5)
C13 0.0274(6) 0.0297(7) 0.0194(6) -0.0092(5) -0.0009(5) -0.0066(5)
C14 0.0212(6) 0.0236(6) 0.0200(6) -0.0104(5) 0.0014(5) -0.0083(5)
C15 0.0256(6) 0.0315(7) 0.0212(6) -0.0083(5) -0.0017(5) -0.0066(5)
C16 0.0337(7) 0.0399(8) 0.0177(6) -0.0087(6) -0.0013(5) -0.0126(6)
C17 0.0370(7) 0.0369(8) 0.0179(6) -0.0137(5) 0.0024(5) -0.0127(6)
C18 0.0210(6) 0.0239(6) 0.0229(6) -0.0128(5) 0.0007(5) -0.0044(5)
C19 0.0285(7) 0.0273(7) 0.0275(7) -0.0087(5) -0.0038(5) -0.0018(5)
C20 0.0398(8) 0.0219(7) 0.0313(7) -0.0061(5) 0.0023(6) -0.0022(6)
C21 0.0375(8) 0.0219(6) 0.0348(7) -0.0134(6) 0.0073(6) -0.0095(6)

loop_
_atom_type_symbol
_atom_type_description
_atom_type_scat_dispersion_real
_atom_type_scat_dispersion_imag
_atom_type_scat_source
C C 0.0033 0.0016 'International Tables Vol C Tables 4.2.6.8 and 6.1.1.4'
H H 0.0000 0.0000 'International Tables Vol C Tables 4.2.6.8 and 6.1.1.4'
N N 0.0061 0.0033 'International Tables Vol C Tables 4.2.6.8 and 6.1.1.4'
O O 0.0106 0.0060 'International Tables Vol C Tables 4.2.6.8 and 6.1.1.4'

loop_
_geom_angle_atom_site_label_1
_geom_angle_atom_site_label_2
_geom_angle_atom_site_label_3
_geom_angle
C13 O1 C1 121.95(10)
C14 O3 C17 106.19(10)
C18 O4 C21 106.54(10)
C11 N C12 121.08(10)
C2 C1 O1 115.87(12)
C2 C1 C6 122.54(13)
O1 C1 C6 121.57(11)
C1 C2 C3 119.02(13)
C1 C2 H2A 120.5
C3 C2 H2A 120.5
C2 C3 C4 120.35(13)
C2 C3 H3A 119.8
C4 C3 H3A 119.8
C5 C4 C3 119.90(13)
C5 C4 H4A 120.1
C3 C4 H4A 120.1
C4 C5 C6 121.29(13)
C4 C5 H5A 119.4
C6 C5 H5A 119.4
C1 C6 C5 116.88(11)
C1 C6 C7 118.81(11)
C5 C6 C7 124.14(11)
C12 C7 C8 122.25(11)
C12 C7 C6 118.24(11)
C8 C7 C6 119.44(11)
C9 C8 C7 123.58(11)
C9 C8 H8A 118.2
C7 C8 H8A 118.2
C8 C9 C14 123.18(11)
C8 C9 C10 119.19(11)
C14 C9 C10 117.63(11)
C9 C10 C11 104.69(9)
C9 C10 H10A 110.8
C11 C10 H10A 110.8
C9 C10 H10B 110.8
C11 C10 H10B 110.8
H10A C10 H10B 108.9
N C11 C18 120.18(11)
N C11 C10 121.82(11)
C18 C11 C10 118.00(10)
N C12 C7 126.96(11)
N C12 C13 111.23(10)
C7 C12 C13 121.09(11)
O2 C13 O1 117.21(11)
O2 C13 C12 125.05(12)
O1 C13 C12 117.72(11)
C15 C14 O3 109.59(11)
C15 C14 C9 132.97(12)
O3 C14 C9 117.41(11)
C14 C15 C16 106.80(12)
C14 C15 H15A 126.6
C16 C15 H15A 126.6
C17 C16 C15 106.59(12)
C17 C16 H16A 126.7
C15 C16 H16A 126.7
C16 C17 O3 110.82(12)
C16 C17 H17A 124.6
O3 C17 H17A 124.6
O4 C18 C19 109.91(11)
O4 C18 C11 117.50(11)
C19 C18 C11 132.56(12)
C18 C19 C20 106.07(12)
C18 C19 H19A 127.0
C20 C19 H19A 127.0
C21 C20 C19 106.64(12)
C21 C20 H20A 126.7
C19 C20 H20A 126.7
C20 C21 O4 110.83(12)
C20 C21 H21A 124.6
O4 C21 H21A 124.6

loop_
_geom_bond_atom_site_label_1
_geom_bond_atom_site_label_2
_geom_bond_distance
O1 C13 1.3669(16)
O1 C1 1.3795(16)
O2 C13 1.2025(16)
O3 C14 1.3773(15)
O3 C17 1.3716(15)
O4 C18 1.3697(15)
O4 C21 1.3590(16)
N C11 1.2883(16)
N C12 1.3859(16)
C1 C2 1.3873(18)
C1 C6 1.3969(18)
C2 C3 1.380(2)
C2 H2A 0.9500
C3 C4 1.392(2)
C3 H3A 0.9500
C4 C5 1.3850(19)
C4 H4A 0.9500
C5 C6 1.4045(18)
C5 H5A 0.9500
C6 C7 1.4623(17)
C7 C12 1.3808(17)
C7 C8 1.4489(16)
C8 C9 1.3543(17)
C8 H8A 0.9500
C9 C14 1.4486(16)
C9 C10 1.5056(16)
C10 C11 1.5104(16)
C10 H10A 0.9900
C10 H10B 0.9900
C11 C18 1.4480(17)
C12 C13 1.4755(17)
C14 C15 1.3580(18)
C15 C16 1.4229(19)
C15 H15A 0.9500
C16 C17 1.340(2)
C16 H16A 0.9500
C17 H17A 0.9500
C18 C19 1.3616(18)
C19 C20 1.426(2)
C19 H19A 0.9500
C20 C21 1.342(2)
C20 H20A 0.9500
C21 H21A 0.9500
